data_4308061
loop_
_publ_author_name
'Pei-Yun Chiang'
'Tsai-Wei Lin'
'Jian-Hung Dai'
'Bor-Chen Chang'
'Kwang-Hwa Lii'

_publ_section_title
;
Flux Synthesis, Crystal Structure, and Luminescence Properties of a New
Europium Fluoride-Silicate: K5Eu2FSi4O13
;
_journal_name_full 'Inorganic Chemistry'
_journal_page_first 3619
_journal_page_last 3622
_journal_paper_doi 10.1021/ic0700304
_journal_volume 46
_journal_year 2007
_chemical_formula_moiety K5Eu2FSi4O13
_chemical_formula_sum 'Eu2 F K5 O13 Si4'
_chemical_formula_weight 838.78
_chemical_name_systematic
; 
 ? 
;
_space_group_IT_number 11
_symmetry_cell_setting monoclinic
_symmetry_space_group_name_Hall '-P 2yb'
_symmetry_space_group_name_H-M 'P 1 21/m 1'
_atom_sites_solution_primary direct
_atom_sites_solution_secondary difmap
_audit_creation_method SHELXL-97
_cell_angle_alpha 90.00
_cell_angle_beta 92.248(2)
_cell_angle_gamma 90.00
_cell_formula_units_Z 2
_cell_length_a 7.1850(2)
_cell_length_b 5.7981(2)
_cell_length_c 18.1675(6)
_cell_measurement_temperature 293(2)
_cell_volume 756.26(4)
_computing_molecular_graphics Diamond
_computing_structure_refinement 'SHELXL-97 (Sheldrick, 1997)'
_computing_structure_solution 'SHELXS-97 (Sheldrick, 1990)'
_diffrn_ambient_temperature 293(2)
_diffrn_measured_fraction_theta_full 0.998
_diffrn_measured_fraction_theta_max 0.998
_diffrn_measurement_device_type CCD
_diffrn_measurement_method 'omega scan'
_diffrn_radiation_monochromator graphite
_diffrn_radiation_source 'fine-focus sealed tube'
_diffrn_radiation_type MoK\a
_diffrn_radiation_wavelength 0.71073
_diffrn_reflns_av_R_equivalents 0.0523
_diffrn_reflns_av_sigmaI/netI 0.0405
_diffrn_reflns_limit_h_max 9
_diffrn_reflns_limit_h_min -9
_diffrn_reflns_limit_k_max 7
_diffrn_reflns_limit_k_min -7
_diffrn_reflns_limit_l_max 23
_diffrn_reflns_limit_l_min -23
_diffrn_reflns_number 7998
_diffrn_reflns_theta_full 27.47
_diffrn_reflns_theta_max 27.47
_diffrn_reflns_theta_min 1.12
_exptl_absorpt_coefficient_mu 9.987
_exptl_absorpt_correction_type empirical
_exptl_absorpt_process_details 'SADABS program'
_exptl_crystal_colour colorless
_exptl_crystal_density_diffrn 3.683
_exptl_crystal_density_method 'not measured'
_exptl_crystal_description plate
_exptl_crystal_F_000 780
_refine_diff_density_max 1.950
_refine_diff_density_min -1.593
_refine_diff_density_rms 0.250
_refine_ls_extinction_coef 0.0024(2)
_refine_ls_extinction_expression Fc^*^=kFc[1+0.001xFc^2^\l^3^/sin(2\q)]^-1/4^
_refine_ls_extinction_method SHELXL
_refine_ls_goodness_of_fit_ref 1.057
_refine_ls_matrix_type full
_refine_ls_number_parameters 140
_refine_ls_number_reflns 1900
_refine_ls_number_restraints 0
_refine_ls_restrained_S_all 1.057
_refine_ls_R_factor_all 0.0318
_refine_ls_R_factor_gt 0.0256
_refine_ls_shift/su_max 0.000
_refine_ls_shift/su_mean 0.000
_refine_ls_structure_factor_coef Fsqd
_refine_ls_weighting_details 'calc w=1/[\s^2^(Fo^2^)+(0.0329P)^2^+0.4793P] where P=(Fo^2^+2Fc^2^)/3'
_refine_ls_weighting_scheme calc
_refine_ls_wR_factor_gt 0.0593
_refine_ls_wR_factor_ref 0.0662
_reflns_number_gt 1531
_reflns_number_total 1900
_reflns_threshold_expression >2sigma(I)
_cod_data_source_file ic0700304si20070109_030037.cif
_cod_data_source_block KEuFSiO
_cod_database_code 4308061

loop_
_symmetry_equiv_pos_as_xyz
'x, y, z'
'-x, y+1/2, -z'
'-x, -y, -z'
'x, -y-1/2, z'

loop_
_atom_site_label
_atom_site_type_symbol
_atom_site_fract_x
_atom_site_fract_y
_atom_site_fract_z
_atom_site_U_iso_or_equiv
_atom_site_adp_type
_atom_site_occupancy
_atom_site_symmetry_multiplicity
_atom_site_calc_flag
_atom_site_refinement_flags
_atom_site_disorder_assembly
_atom_site_disorder_group
K1 K 0.5241(2) 0.2500 0.75094(9) 0.0181(4) Uani 1 2 d S . .
K2 K 0.8676(2) 0.7500 0.69533(10) 0.0210(4) Uani 1 2 d S . .
K3 K 0.2041(2) 0.7500 0.81341(10) 0.0176(4) Uani 1 2 d S . .
K4 K 0.8091(3) 0.2500 0.99775(11) 0.0246(4) Uani 1 2 d S . .
K5 K 0.7466(3) 0.7500 0.49089(12) 0.0358(5) Uani 1 2 d S . .
Eu1 Eu 0.66610(5) 0.7500 0.89039(2) 0.00818(12) Uani 1 2 d S . .
Eu2 Eu 0.40176(5) 0.7500 0.62938(2) 0.00803(12) Uani 1 2 d S . .
Si1 Si 0.6685(3) 0.7500 0.08425(11) 0.0087(4) Uani 1 2 d S . .
Si2 Si 0.9596(3) 0.2500 0.82647(11) 0.0089(4) Uani 1 2 d S . .
Si3 Si 0.0807(3) 0.2500 0.66988(11) 0.0075(4) Uani 1 2 d S . .
Si4 Si 0.2855(3) 0.7500 0.42312(11) 0.0072(4) Uani 1 2 d S . .
F1 F 0.5395(6) 0.7500 0.7573(2) 0.0153(9) Uani 1 2 d S . .
O1 O 0.5502(6) 0.5192(7) 0.0944(2) 0.0309(10) Uani 1 1 d . . .
O2 O 0.7820(7) 0.7500 0.0084(3) 0.0144(11) Uani 1 2 d S . .
O3 O 0.8158(7) 0.7500 0.1573(3) 0.0158(12) Uani 1 2 d S . .
O4 O 0.8723(6) 0.4825(7) 0.8548(2) 0.0338(11) Uani 1 1 d . . .
O5 O 0.9317(7) 0.2500 0.7363(3) 0.0151(12) Uani 1 2 d S . .
O6 O 0.2022(5) 0.4800(6) 0.6726(2) 0.0176(8) Uani 1 1 d . . .
O7 O -0.0564(7) 0.2500 0.5951(3) 0.0162(12) Uani 1 2 d S . .
O8 O 0.3729(5) 0.5195(5) 0.38901(19) 0.0153(8) Uani 1 1 d . . .
O9 O 0.3062(7) 0.7500 0.5115(3) 0.0168(12) Uani 1 2 d S . .

loop_
_atom_site_aniso_label
_atom_site_aniso_U_11
_atom_site_aniso_U_22
_atom_site_aniso_U_33
_atom_site_aniso_U_23
_atom_site_aniso_U_13
_atom_site_aniso_U_12
K1 0.0157(9) 0.0212(8) 0.0176(10) 0.000 0.0022(7) 0.000
K2 0.0131(9) 0.0188(7) 0.0309(11) 0.000 -0.0016(8) 0.000
K3 0.0140(9) 0.0209(7) 0.0180(10) 0.000 0.0003(7) 0.000
K4 0.0373(12) 0.0167(8) 0.0205(10) 0.000 0.0101(9) 0.000
K5 0.0586(15) 0.0205(8) 0.0305(12) 0.000 0.0276(11) 0.000
Eu1 0.0079(2) 0.00766(17) 0.0091(2) 0.000 0.00161(15) 0.000
Eu2 0.0085(2) 0.00843(17) 0.0072(2) 0.000 0.00049(15) 0.000
Si1 0.0085(10) 0.0112(8) 0.0062(11) 0.000 -0.0001(8) 0.000
Si2 0.0082(10) 0.0124(8) 0.0062(10) 0.000 0.0014(8) 0.000
Si3 0.0066(10) 0.0098(8) 0.0063(10) 0.000 0.0009(8) 0.000
Si4 0.0059(10) 0.0094(8) 0.0063(10) 0.000 -0.0012(8) 0.000
F1 0.013(2) 0.021(2) 0.011(2) 0.000 0.0023(18) 0.000
O1 0.038(3) 0.039(2) 0.016(2) 0.0014(19) 0.0003(19) -0.030(2)
O2 0.014(3) 0.021(2) 0.008(3) 0.000 0.002(2) 0.000
O3 0.008(3) 0.031(3) 0.008(3) 0.000 -0.002(2) 0.000
O4 0.034(3) 0.035(2) 0.032(3) -0.014(2) -0.001(2) 0.025(2)
O5 0.010(3) 0.031(3) 0.005(3) 0.000 0.001(2) 0.000
O6 0.017(2) 0.0155(16) 0.021(2) 0.0038(15) -0.0002(17) -0.0069(15)
O7 0.008(3) 0.035(3) 0.005(3) 0.000 0.002(2) 0.000
O8 0.0158(19) 0.0136(15) 0.016(2) -0.0002(15) -0.0009(16) 0.0055(15)
O9 0.019(3) 0.023(3) 0.008(3) 0.000 -0.006(2) 0.000

loop_
_atom_type_symbol
_atom_type_description
_atom_type_scat_dispersion_real
_atom_type_scat_dispersion_imag
_atom_type_scat_source
O O 0.0106 0.0060 'International Tables Vol C Tables 4.2.6.8 and 6.1.1.4'
Si Si 0.0817 0.0704 'International Tables Vol C Tables 4.2.6.8 and 6.1.1.4'
Eu Eu -0.1578 3.6682 'International Tables Vol C Tables 4.2.6.8 and 6.1.1.4'
K K 0.2009 0.2494 'International Tables Vol C Tables 4.2.6.8 and 6.1.1.4'
F F 0.0171 0.0103 'International Tables Vol C Tables 4.2.6.8 and 6.1.1.4'

loop_
_geom_angle_atom_site_label_1
_geom_angle_atom_site_label_2
_geom_angle_atom_site_label_3
_geom_angle
_geom_angle_site_symmetry_1
_geom_angle_site_symmetry_3
_geom_angle_publ_flag
F1 K1 F1 173.81(18) . 1_545 ?
F1 K1 O5 88.12(9) . . ?
F1 K1 O5 88.12(9) 1_545 . ?
F1 K1 O6 119.54(12) . 4_565 ?
F1 K1 O6 66.42(11) 1_545 4_565 ?
O5 K1 O6 135.31(11) . 4_565 ?
F1 K1 O6 66.42(10) . . ?
F1 K1 O6 119.54(12) 1_545 . ?
O5 K1 O6 135.31(11) . . ?
O6 K1 O6 53.13(13) 4_565 . ?
F1 K1 O8 118.02(11) . 2_646 ?
F1 K1 O8 65.00(10) 1_545 2_646 ?
O5 K1 O8 69.14(11) . 2_646 ?
O6 K1 O8 66.91(10) 4_565 2_646 ?
O6 K1 O8 90.43(11) . 2_646 ?
F1 K1 O8 65.00(10) . 3_666 ?
F1 K1 O8 118.02(11) 1_545 3_666 ?
O5 K1 O8 69.14(11) . 3_666 ?
O6 K1 O8 90.43(11) 4_565 3_666 ?
O6 K1 O8 66.91(10) . 3_666 ?
O8 K1 O8 53.08(13) 2_646 3_666 ?
F1 K1 O3 90.48(9) . 3_666 ?
F1 K1 O3 90.48(9) 1_545 3_666 ?
O5 K1 O3 151.58(15) . 3_666 ?
O6 K1 O3 68.47(11) 4_565 3_666 ?
O6 K1 O3 68.47(11) . 3_666 ?
O8 K1 O3 134.73(11) 2_646 3_666 ?
O8 K1 O3 134.73(11) 3_666 3_666 ?
F1 K1 O1 63.35(11) . 3_666 ?
F1 K1 O1 113.14(12) 1_545 3_666 ?
O5 K1 O1 106.36(12) . 3_666 ?
O6 K1 O1 117.13(11) 4_565 3_666 ?
O6 K1 O1 94.55(11) . 3_666 ?
O8 K1 O1 174.91(12) 2_646 3_666 ?
O8 K1 O1 128.28(10) 3_666 3_666 ?
O3 K1 O1 48.85(11) 3_666 3_666 ?
F1 K1 O1 113.14(12) . 2_646 ?
F1 K1 O1 63.35(11) 1_545 2_646 ?
O5 K1 O1 106.36(12) . 2_646 ?
O6 K1 O1 94.55(11) 4_565 2_646 ?
O6 K1 O1 117.13(11) . 2_646 ?
O8 K1 O1 128.28(10) 2_646 2_646 ?
O8 K1 O1 174.91(12) 3_666 2_646 ?
O3 K1 O1 48.85(11) 3_666 2_646 ?
O1 K1 O1 49.84(14) 3_666 2_646 ?
F1 K1 Si1 88.90(8) . 3_666 ?
F1 K1 Si1 88.90(8) 1_545 3_666 ?
O5 K1 Si1 121.81(11) . 3_666 ?
O6 K1 Si1 94.96(9) 4_565 3_666 ?
O6 K1 Si1 94.96(9) . 3_666 ?
O8 K1 Si1 152.27(7) 2_646 3_666 ?
O8 K1 Si1 152.27(6) 3_666 3_666 ?
O3 K1 Si1 29.76(10) 3_666 3_666 ?
O1 K1 Si1 28.24(7) 3_666 3_666 ?
O1 K1 Si1 28.24(7) 2_646 3_666 ?
F1 K1 O4 63.27(11) . . ?
F1 K1 O4 110.63(12) 1_545 . ?
O5 K1 O4 47.94(10) . . ?
O6 K1 O4 174.14(11) 4_565 . ?
O6 K1 O4 129.47(10) . . ?
O8 K1 O4 116.97(11) 2_646 . ?
O8 K1 O4 95.43(11) 3_666 . ?
O3 K1 O4 106.97(12) 3_666 . ?
O1 K1 O4 58.74(11) 3_666 . ?
O1 K1 O4 79.60(12) 2_646 . ?
Si1 K1 O4 79.77(9) 3_666 . ?
F1 K2 O8 71.76(11) . 3_666 ?
F1 K2 O8 71.76(11) . 2_656 ?
O8 K2 O8 69.23(14) 3_666 2_656 ?
F1 K2 O6 144.36(8) . 4_675 ?
O8 K2 O6 136.94(12) 3_666 4_675 ?
O8 K2 O6 96.88(10) 2_656 4_675 ?
F1 K2 O6 144.36(8) . 1_655 ?
O8 K2 O6 96.88(10) 3_666 1_655 ?
O8 K2 O6 136.94(12) 2_656 1_655 ?
O6 K2 O6 65.05(13) 4_675 1_655 ?
F1 K2 O5 91.41(10) . 1_565 ?
O8 K2 O5 140.17(12) 3_666 1_565 ?
O8 K2 O5 71.26(11) 2_656 1_565 ?
O6 K2 O5 53.19(11) 4_675 1_565 ?
O6 K2 O5 115.59(13) 1_655 1_565 ?
F1 K2 O5 91.41(10) . . ?
O8 K2 O5 71.26(11) 3_666 . ?
O8 K2 O5 140.17(12) 2_656 . ?
O6 K2 O5 115.59(12) 4_675 . ?
O6 K2 O5 53.19(11) 1_655 . ?
O5 K2 O5 146.96(18) 1_565 . ?
F1 K2 K3 112.33(11) . 1_655 ?
O8 K2 K3 145.39(7) 3_666 1_655 ?
O8 K2 K3 145.39(7) 2_656 1_655 ?
O6 K2 K3 58.91(8) 4_675 1_655 ?
O6 K2 K3 58.91(8) 1_655 1_655 ?
O5 K2 K3 74.25(9) 1_565 1_655 ?
O5 K2 K3 74.25(9) . 1_655 ?
F1 K2 O4 66.69(11) . 4_575 ?
O8 K2 O4 138.06(12) 3_666 4_575 ?
O8 K2 O4 101.97(11) 2_656 4_575 ?
O6 K2 O4 83.74(10) 4_675 4_575 ?
O6 K2 O4 113.50(11) 1_655 4_575 ?
O5 K2 O4 48.24(11) 1_565 4_575 ?
O5 K2 O4 103.84(12) . 4_575 ?
K3 K2 O4 54.67(8) 1_655 4_575 ?
F1 K2 O4 66.69(11) . . ?
O8 K2 O4 101.97(11) 3_666 . ?
O8 K2 O4 138.06(12) 2_656 . ?
O6 K2 O4 113.50(11) 4_675 . ?
O6 K2 O4 83.74(10) 1_655 . ?
O5 K2 O4 103.84(12) 1_565 . ?
O5 K2 O4 48.24(11) . . ?
K3 K2 O4 54.67(8) 1_655 . ?
O4 K2 O4 56.35(14) 4_575 . ?
F1 K2 Si3 118.80(4) . 1_665 ?
O8 K2 Si3 134.56(10) 3_666 1_665 ?
O8 K2 Si3 73.11(8) 2_656 1_665 ?
O6 K2 Si3 28.69(7) 4_675 1_665 ?
O6 K2 Si3 93.55(9) 1_655 1_665 ?
O5 K2 Si3 29.59(9) 1_565 1_665 ?
O5 K2 Si3 143.62(11) . 1_665 ?
K3 K2 Si3 75.55(5) 1_655 1_665 ?
O4 K2 Si3 73.84(7) 4_575 1_665 ?
O4 K2 Si3 123.12(10) . 1_665 ?
F1 K2 Si3 118.80(4) . 1_655 ?
O8 K2 Si3 73.11(7) 3_666 1_655 ?
O8 K2 Si3 134.56(10) 2_656 1_655 ?
O6 K2 Si3 93.55(9) 4_675 1_655 ?
O6 K2 Si3 28.69(7) 1_655 1_655 ?
O5 K2 Si3 143.62(11) 1_565 1_655 ?
O5 K2 Si3 29.59(9) . 1_655 ?
K3 K2 Si3 75.55(5) 1_655 1_655 ?
O4 K2 Si3 123.12(9) 4_575 1_655 ?
O4 K2 Si3 73.84(7) . 1_655 ?
Si3 K2 Si3 121.71(8) 1_665 1_655 ?
F1 K3 O1 71.02(11) . 2_656 ?
F1 K3 O1 71.02(11) . 3_666 ?
O1 K3 O1 66.41(16) 2_656 3_666 ?
F1 K3 O3 96.91(11) . 3_676 ?
O1 K3 O3 52.39(12) 2_656 3_676 ?
O1 K3 O3 117.73(14) 3_666 3_676 ?
F1 K3 O3 96.91(10) . 3_666 ?
O1 K3 O3 117.73(14) 2_656 3_666 ?
O1 K3 O3 52.39(12) 3_666 3_666 ?
O3 K3 O3 158.3(2) 3_676 3_666 ?
F1 K3 O4 148.07(7) . 1_455 ?
O1 K3 O4 128.53(13) 2_656 1_455 ?
O1 K3 O4 92.87(11) 3_666 1_455 ?
O3 K3 O4 115.02(13) 3_676 1_455 ?
O3 K3 O4 52.81(12) 3_666 1_455 ?
F1 K3 O4 148.07(7) . 4_475 ?
O1 K3 O4 92.87(11) 2_656 4_475 ?
O1 K3 O4 128.53(13) 3_666 4_475 ?
O3 K3 O4 52.81(12) 3_676 4_475 ?
O3 K3 O4 115.02(13) 3_666 4_475 ?
O4 K3 O4 63.08(14) 1_455 4_475 ?
F1 K3 O6 69.27(10) . . ?
O1 K3 O6 140.27(13) 2_656 . ?
O1 K3 O6 101.37(11) 3_666 . ?
O3 K3 O6 131.89(12) 3_676 . ?
O3 K3 O6 69.03(12) 3_666 . ?
O4 K3 O6 88.07(11) 1_455 . ?
O4 K3 O6 120.84(12) 4_475 . ?
F1 K3 O6 69.27(10) . 4_575 ?
O1 K3 O6 101.37(11) 2_656 4_575 ?
O1 K3 O6 140.27(13) 3_666 4_575 ?
O3 K3 O6 69.03(12) 3_676 4_575 ?
O3 K3 O6 131.89(12) 3_666 4_575 ?
O4 K3 O6 120.84(12) 1_455 4_575 ?
O4 K3 O6 88.07(11) 4_475 4_575 ?
O6 K3 O6 62.95(13) . 4_575 ?
F1 K3 K2 114.85(11) . 1_455 ?
O1 K3 K2 146.74(8) 2_656 1_455 ?
O1 K3 K2 146.74(8) 3_666 1_455 ?
O3 K3 K2 94.64(10) 3_676 1_455 ?
O3 K3 K2 94.64(10) 3_666 1_455 ?
O4 K3 K2 64.67(9) 1_455 1_455 ?
O4 K3 K2 64.67(9) 4_475 1_455 ?
O6 K3 K2 56.26(8) . 1_455 ?
O6 K3 K2 56.26(8) 4_575 1_455 ?
F1 K3 Si2 120.39(4) . 1_455 ?
O1 K3 Si2 137.31(11) 2_656 1_455 ?
O1 K3 Si2 78.58(8) 3_666 1_455 ?
O3 K3 Si2 142.69(12) 3_676 1_455 ?
O3 K3 Si2 28.59(10) 3_666 1_455 ?
O4 K3 Si2 27.68(8) 1_455 1_455 ?
O4 K3 Si2 90.33(9) 4_475 1_455 ?
O6 K3 Si2 68.25(7) . 1_455 ?
O6 K3 Si2 121.28(9) 4_575 1_455 ?
K2 K3 Si2 70.43(5) 1_455 1_455 ?
F1 K3 Si2 120.39(4) . 1_465 ?
O1 K3 Si2 78.58(8) 2_656 1_465 ?
O1 K3 Si2 137.31(11) 3_666 1_465 ?
O3 K3 Si2 28.59(10) 3_676 1_465 ?
O3 K3 Si2 142.69(12) 3_666 1_465 ?
O4 K3 Si2 90.33(9) 1_455 1_465 ?
O4 K3 Si2 27.68(8) 4_475 1_465 ?
O6 K3 Si2 121.28(9) . 1_465 ?
O6 K3 Si2 68.25(7) 4_575 1_465 ?
K2 K3 Si2 70.43(5) 1_455 1_465 ?
Si2 K3 Si2 116.86(8) 1_455 1_465 ?
O2 K4 O2 169.0(2) 1_556 1_546 ?
O2 K4 O2 94.11(11) 1_556 3_766 ?
O2 K4 O2 94.11(11) 1_546 3_766 ?
O2 K4 O4 121.43(14) 1_556 4_565 ?
O2 K4 O4 67.66(12) 1_546 4_565 ?
O2 K4 O4 77.31(12) 3_766 4_565 ?
O2 K4 O4 67.66(12) 1_556 . ?
O2 K4 O4 121.43(14) 1_546 . ?
O2 K4 O4 77.31(12) 3_766 . ?
O4 K4 O4 53.85(15) 4_565 . ?
O2 K4 O1 115.40(14) 1_556 4_566 ?
O2 K4 O1 53.60(12) 1_546 4_566 ?
O2 K4 O1 130.99(11) 3_766 4_566 ?
O4 K4 O1 112.92(10) 4_565 4_566 ?
O4 K4 O1 148.72(13) . 4_566 ?
O2 K4 O1 53.60(12) 1_556 1_556 ?
O2 K4 O1 115.40(14) 1_546 1_556 ?
O2 K4 O1 130.99(11) 3_766 1_556 ?
O4 K4 O1 148.72(13) 4_565 1_556 ?
O4 K4 O1 112.92(10) . 1_556 ?
O1 K4 O1 61.81(14) 4_566 1_556 ?
O2 K4 O1 112.57(13) 1_556 2_646 ?
O2 K4 O1 65.02(13) 1_546 2_646 ?
O2 K4 O1 137.88(11) 3_766 2_646 ?
O4 K4 O1 61.16(11) 4_565 2_646 ?
O4 K4 O1 83.36(12) . 2_646 ?
O1 K4 O1 66.50(12) 4_566 2_646 ?
O1 K4 O1 90.99(9) 1_556 2_646 ?
O2 K4 O1 65.02(13) 1_556 3_666 ?
O2 K4 O1 112.57(14) 1_546 3_666 ?
O2 K4 O1 137.88(11) 3_766 3_666 ?
O4 K4 O1 83.36(12) 4_565 3_666 ?
O4 K4 O1 61.16(11) . 3_666 ?
O1 K4 O1 90.99(9) 4_566 3_666 ?
O1 K4 O1 66.50(12) 1_556 3_666 ?
O1 K4 O1 47.78(14) 2_646 3_666 ?
O2 K4 Si2 94.98(11) 1_556 . ?
O2 K4 Si2 94.98(11) 1_546 . ?
O2 K4 Si2 66.67(11) 3_766 . ?
O4 K4 Si2 28.30(7) 4_565 . ?
O4 K4 Si2 28.30(7) . . ?
O1 K4 Si2 140.15(9) 4_566 . ?
O1 K4 Si2 140.15(9) 1_556 . ?
O1 K4 Si2 78.62(9) 2_646 . ?
O1 K4 Si2 78.62(9) 3_666 . ?
O2 K4 K3 85.94(11) 1_556 3_667 ?
O2 K4 K3 85.95(11) 1_546 3_667 ?
O2 K4 K3 95.98(11) 3_766 3_667 ?
O4 K4 K3 151.92(8) 4_565 3_667 ?
O4 K4 K3 151.92(8) . 3_667 ?
O1 K4 K3 51.79(9) 4_566 3_667 ?
O1 K4 K3 51.79(9) 1_556 3_667 ?
O1 K4 K3 117.03(9) 2_646 3_667 ?
O1 K4 K3 117.03(9) 3_666 3_667 ?
Si2 K4 K3 162.65(8) . 3_667 ?
O2 K4 Si1 27.89(10) 1_556 1_556 ?
O2 K4 Si1 141.35(12) 1_546 1_556 ?
O2 K4 Si1 109.02(7) 3_766 1_556 ?
O4 K4 Si1 146.24(10) 4_565 1_556 ?
O4 K4 Si1 94.24(8) . 1_556 ?
O1 K4 Si1 88.38(9) 4_566 1_556 ?
O1 K4 Si1 27.48(8) 1_556 1_556 ?
O1 K4 Si1 109.43(9) 2_646 1_556 ?
O1 K4 Si1 69.84(8) 3_666 1_556 ?
Si2 K4 Si1 122.28(4) . 1_556 ?
K3 K4 Si1 61.80(4) 3_667 1_556 ?
O7 K5 O8 134.95(12) 3_666 2_656 ?
O7 K5 O8 134.95(11) 3_666 3_666 ?
O8 K5 O8 66.67(14) 2_656 3_666 ?
O7 K5 O9 95.63(11) 3_666 3_666 ?
O8 K5 O9 120.90(14) 2_656 3_666 ?
O8 K5 O9 54.81(12) 3_666 3_666 ?
O7 K5 O9 95.63(11) 3_666 3_676 ?
O8 K5 O9 54.81(12) 2_656 3_676 ?
O8 K5 O9 120.90(14) 3_666 3_676 ?
O9 K5 O9 165.1(2) 3_666 3_676 ?
O7 K5 O9 152.39(17) 3_666 . ?
O8 K5 O9 65.20(11) 2_656 . ?
O8 K5 O9 65.20(11) 3_666 . ?
O9 K5 O9 82.74(11) 3_666 . ?
O9 K5 O9 82.74(11) 3_676 . ?
O7 K5 Si3 30.77(11) 3_666 3_666 ?
O8 K5 Si3 146.64(7) 2_656 3_666 ?
O8 K5 Si3 146.64(7) 3_666 3_666 ?
O9 K5 Si3 92.34(11) 3_666 3_666 ?
O9 K5 Si3 92.34(11) 3_676 3_666 ?
O9 K5 Si3 121.63(12) . 3_666 ?
O7 K5 O6 50.92(11) 3_666 3_666 ?
O8 K5 O6 164.44(12) 2_656 3_666 ?
O8 K5 O6 121.19(9) 3_666 3_666 ?
O9 K5 O6 66.65(12) 3_666 3_666 ?
O9 K5 O6 114.04(13) 3_676 3_666 ?
O9 K5 O6 104.58(12) . 3_666 ?
Si3 K5 O6 28.32(6) 3_666 3_666 ?
O7 K5 O6 50.92(11) 3_666 2_656 ?
O8 K5 O6 121.19(9) 2_656 2_656 ?
O8 K5 O6 164.44(12) 3_666 2_656 ?
O9 K5 O6 114.04(13) 3_666 2_656 ?
O9 K5 O6 66.65(12) 3_676 2_656 ?
O9 K5 O6 104.58(12) . 2_656 ?
Si3 K5 O6 28.32(6) 3_666 2_656 ?
O6 K5 O6 47.82(12) 3_666 2_656 ?
O7 K5 Si4 109.83(7) 3_666 3_676 ?
O8 K5 Si4 29.15(7) 2_656 3_676 ?
O8 K5 Si4 95.19(9) 3_666 3_676 ?
O9 K5 Si4 149.91(13) 3_666 3_676 ?
O9 K5 Si4 29.08(11) 3_676 3_676 ?
O9 K5 Si4 81.78(7) . 3_676 ?
Si3 K5 Si4 117.75(5) 3_666 3_676 ?
O6 K5 Si4 142.62(8) 3_666 3_676 ?
O6 K5 Si4 94.80(7) 2_656 3_676 ?
O7 K5 Si4 109.83(7) 3_666 3_666 ?
O8 K5 Si4 95.19(9) 2_656 3_666 ?
O8 K5 Si4 29.15(7) 3_666 3_666 ?
O9 K5 Si4 29.08(11) 3_666 3_666 ?
O9 K5 Si4 149.91(13) 3_676 3_666 ?
O9 K5 Si4 81.78(7) . 3_666 ?
Si3 K5 Si4 117.75(5) 3_666 3_666 ?
O6 K5 Si4 94.80(7) 3_666 3_666 ?
O6 K5 Si4 142.62(8) 2_656 3_666 ?
Si4 K5 Si4 122.57(9) 3_676 3_666 ?
O7 K5 Si4 125.02(13) 3_666 . ?
O8 K5 Si4 87.69(9) 2_656 . ?
O8 K5 Si4 87.69(9) 3_666 . ?
O9 K5 Si4 82.76(11) 3_666 . ?
O9 K5 Si4 82.76(11) 3_676 . ?
O9 K5 Si4 27.37(10) . . ?
Si3 K5 Si4 94.26(8) 3_666 . ?
O6 K5 Si4 79.61(8) 3_666 . ?
O6 K5 Si4 79.61(8) 2_656 . ?
Si4 K5 Si4 94.81(6) 3_676 . ?
Si4 K5 Si4 94.81(6) 3_666 . ?
O1 Eu1 O1 89.0(2) 3_666 2_656 ?
O1 Eu1 O4 170.44(14) 3_666 4_575 ?
O1 Eu1 O4 91.33(17) 2_656 4_575 ?
O1 Eu1 O4 91.33(17) 3_666 . ?
O1 Eu1 O4 170.44(14) 2_656 . ?
O4 Eu1 O4 86.8(2) 4_575 . ?
O1 Eu1 O2 96.60(14) 3_666 1_556 ?
O1 Eu1 O2 96.60(14) 2_656 1_556 ?
O4 Eu1 O2 92.86(14) 4_575 1_556 ?
O4 Eu1 O2 92.86(14) . 1_556 ?
O1 Eu1 F1 83.84(12) 3_666 . ?
O1 Eu1 F1 83.84(12) 2_656 . ?
O4 Eu1 F1 86.69(12) 4_575 . ?
O4 Eu1 F1 86.69(12) . . ?
O2 Eu1 F1 179.37(16) 1_556 . ?
O1 Eu1 Si1 81.50(10) 3_666 1_556 ?
O1 Eu1 Si1 81.50(10) 2_656 1_556 ?
O4 Eu1 Si1 108.00(11) 4_575 1_556 ?
O4 Eu1 Si1 108.00(11) . 1_556 ?
O2 Eu1 Si1 21.24(13) 1_556 1_556 ?
F1 Eu1 Si1 159.39(10) . 1_556 ?
O1 Eu1 K3 53.33(11) 3_666 . ?
O1 Eu1 K3 53.33(11) 2_656 . ?
O4 Eu1 K3 120.08(11) 4_575 . ?
O4 Eu1 K3 120.08(11) . . ?
O2 Eu1 K3 132.44(13) 1_556 . ?
F1 Eu1 K3 48.19(9) . . ?
Si1 Eu1 K3 111.21(4) 1_556 . ?
O1 Eu1 K4 132.76(11) 3_666 1_565 ?
O1 Eu1 K4 63.69(12) 2_656 1_565 ?
O4 Eu1 K4 55.14(11) 4_575 1_565 ?
O4 Eu1 K4 121.94(11) . 1_565 ?
O2 Eu1 K4 53.50(3) 1_556 1_565 ?
F1 Eu1 K4 126.44(3) . 1_565 ?
Si1 Eu1 K4 58.06(3) 1_556 1_565 ?
K3 Eu1 K4 116.95(3) . 1_565 ?
O1 Eu1 K4 63.69(12) 3_666 . ?
O1 Eu1 K4 132.76(11) 2_656 . ?
O4 Eu1 K4 121.94(11) 4_575 . ?
O4 Eu1 K4 55.14(11) . . ?
O2 Eu1 K4 53.50(3) 1_556 . ?
F1 Eu1 K4 126.44(3) . . ?
Si1 Eu1 K4 58.06(3) 1_556 . ?
K3 Eu1 K4 116.95(3) . . ?
K4 Eu1 K4 106.41(5) 1_565 . ?
O1 Eu1 K2 113.60(10) 3_666 . ?
O1 Eu1 K2 113.60(10) 2_656 . ?
O4 Eu1 K2 57.70(11) 4_575 . ?
O4 Eu1 K2 57.70(11) . . ?
O2 Eu1 K2 136.59(13) 1_556 . ?
F1 Eu1 K2 42.78(9) . . ?
Si1 Eu1 K2 157.82(4) 1_556 . ?
K3 Eu1 K2 90.97(4) . . ?
K4 Eu1 K2 112.57(3) 1_565 . ?
K4 Eu1 K2 112.57(3) . . ?
O1 Eu1 K1 53.30(11) 3_666 . ?
O1 Eu1 K1 115.40(11) 2_656 . ?
O4 Eu1 K1 118.40(11) 4_575 . ?
O4 Eu1 K1 57.92(11) . . ?
O2 Eu1 K1 132.894(19) 1_556 . ?
F1 Eu1 K1 47.117(19) . . ?
Si1 Eu1 K1 129.15(2) 1_556 . ?
K3 Eu1 K1 62.25(3) . . ?
K4 Eu1 K1 172.79(3) 1_565 . ?
K4 Eu1 K1 79.56(3) . . ?
K2 Eu1 K1 60.75(3) . . ?
O9 Eu2 O6 99.04(13) . . ?
O9 Eu2 O6 99.04(13) . 4_575 ?
O6 Eu2 O6 86.57(18) . 4_575 ?
O9 Eu2 O8 93.04(13) . 2_656 ?
O6 Eu2 O8 167.90(12) . 2_656 ?
O6 Eu2 O8 92.27(13) 4_575 2_656 ?
O9 Eu2 O8 93.04(13) . 3_666 ?
O6 Eu2 O8 92.27(13) . 3_666 ?
O6 Eu2 O8 167.90(12) 4_575 3_666 ?
O8 Eu2 O8 86.34(17) 2_656 3_666 ?
O9 Eu2 F1 174.59(17) . . ?
O6 Eu2 F1 84.88(11) . . ?
O6 Eu2 F1 84.88(11) 4_575 . ?
O8 Eu2 F1 83.02(11) 2_656 . ?
O8 Eu2 F1 83.02(11) 3_666 . ?
O9 Eu2 K2 125.67(14) . . ?
O6 Eu2 K2 119.07(9) . . ?
O6 Eu2 K2 119.07(9) 4_575 . ?
O8 Eu2 K2 51.55(9) 2_656 . ?
O8 Eu2 K2 51.55(9) 3_666 . ?
F1 Eu2 K2 48.91(10) . . ?
O9 Eu2 K5 61.44(15) . . ?
O6 Eu2 K5 134.38(9) . . ?
O6 Eu2 K5 134.38(9) 4_575 . ?
O8 Eu2 K5 52.16(9) 2_656 . ?
O8 Eu2 K5 52.16(9) 3_666 . ?
F1 Eu2 K5 113.15(10) . . ?
K2 Eu2 K5 64.24(5) . . ?
O9 Eu2 K3 139.35(14) . . ?
O6 Eu2 K3 54.40(9) . . ?
O6 Eu2 K3 54.40(9) 4_575 . ?
O8 Eu2 K3 115.69(9) 2_656 . ?
O8 Eu2 K3 115.69(9) 3_666 . ?
F1 Eu2 K3 46.06(9) . . ?
K2 Eu2 K3 94.97(4) . . ?
K5 Eu2 K3 159.21(5) . . ?
O9 Eu2 K1 128.85(2) . 1_565 ?
O6 Eu2 K1 117.77(9) . 1_565 ?
O6 Eu2 K1 53.11(9) 4_575 1_565 ?
O8 Eu2 K1 53.32(9) 2_656 1_565 ?
O8 Eu2 K1 117.81(9) 3_666 1_565 ?
F1 Eu2 K1 51.05(2) . 1_565 ?
K2 Eu2 K1 66.32(3) . 1_565 ?
K5 Eu2 K1 105.14(4) . 1_565 ?
K3 Eu2 K1 63.43(3) . 1_565 ?
O9 Eu2 K1 128.85(2) . . ?
O6 Eu2 K1 53.11(9) . . ?
O6 Eu2 K1 117.77(9) 4_575 . ?
O8 Eu2 K1 117.81(9) 2_656 . ?
O8 Eu2 K1 53.32(9) 3_666 . ?
F1 Eu2 K1 51.05(2) . . ?
K2 Eu2 K1 66.32(3) . . ?
K5 Eu2 K1 105.14(3) . . ?
K3 Eu2 K1 63.43(3) . . ?
K1 Eu2 K1 102.07(4) 1_565 . ?
O9 Eu2 K5 50.97(3) . 3_666 ?
O6 Eu2 K5 60.25(9) . 3_666 ?
O6 Eu2 K5 124.14(9) 4_575 3_666 ?
O8 Eu2 K5 128.98(9) 2_656 3_666 ?
O8 Eu2 K5 64.78(9) 3_666 3_666 ?
F1 Eu2 K5 129.48(3) . 3_666 ?
K2 Eu2 K5 116.31(4) . 3_666 ?
K5 Eu2 K5 77.35(5) . 3_666 ?
K3 Eu2 K5 114.64(3) . 3_666 ?
K1 Eu2 K5 177.14(4) 1_565 3_666 ?
K1 Eu2 K5 78.44(3) . 3_666 ?
O1 Si1 O1 113.5(3) . 4_575 ?
O1 Si1 O2 112.56(18) . . ?
O1 Si1 O2 112.56(18) 4_575 . ?
O1 Si1 O3 103.40(19) . . ?
O1 Si1 O3 103.40(19) 4_575 . ?
O2 Si1 O3 110.6(3) . . ?
O1 Si1 K1 69.91(16) . 3_666 ?
O1 Si1 K1 69.91(16) 4_575 3_666 ?
O2 Si1 K1 174.4(2) . 3_666 ?
O3 Si1 K1 63.83(19) . 3_666 ?
O1 Si1 K4 61.21(16) . 1_554 ?
O1 Si1 K4 156.54(18) 4_575 1_554 ?
O2 Si1 K4 56.77(4) . 1_554 ?
O3 Si1 K4 100.03(11) . 1_554 ?
K1 Si1 K4 122.92(4) 3_666 1_554 ?
O1 Si1 K4 156.54(18) . 1_564 ?
O1 Si1 K4 61.21(16) 4_575 1_564 ?
O2 Si1 K4 56.77(4) . 1_564 ?
O3 Si1 K4 100.03(11) . 1_564 ?
K1 Si1 K4 122.92(4) 3_666 1_564 ?
K4 Si1 K4 113.49(8) 1_554 1_564 ?
O1 Si1 Eu1 97.69(16) . 1_554 ?
O1 Si1 Eu1 97.69(16) 4_575 1_554 ?
O2 Si1 Eu1 30.30(19) . 1_554 ?
O3 Si1 Eu1 140.9(2) . 1_554 ?
K1 Si1 Eu1 155.31(7) 3_666 1_554 ?
K4 Si1 Eu1 62.40(4) 1_554 1_554 ?
K4 Si1 Eu1 62.40(4) 1_564 1_554 ?
O1 Si1 K3 138.67(18) . 3_676 ?
O1 Si1 K3 51.88(16) 4_575 3_676 ?
O2 Si1 K3 108.44(11) . 3_676 ?
O3 Si1 K3 55.86(5) . 3_676 ?
K1 Si1 K3 68.79(4) 3_666 3_676 ?
K4 Si1 K3 147.98(8) 1_554 3_676 ?
K4 Si1 K3 58.67(4) 1_564 3_676 ?
Eu1 Si1 K3 121.04(4) 1_554 3_676 ?
O1 Si1 K3 51.88(16) . 3_666 ?
O1 Si1 K3 138.67(18) 4_575 3_666 ?
O2 Si1 K3 108.44(11) . 3_666 ?
O3 Si1 K3 55.86(5) . 3_666 ?
K1 Si1 K3 68.79(4) 3_666 3_666 ?
K4 Si1 K3 58.67(4) 1_554 3_666 ?
K4 Si1 K3 147.98(8) 1_564 3_666 ?
Eu1 Si1 K3 121.04(4) 1_554 3_666 ?
K3 Si1 K3 109.74(7) 3_676 3_666 ?
O1 Si1 K4 63.67(17) . 3_666 ?
O1 Si1 K4 63.67(17) 4_575 3_666 ?
O2 Si1 K4 98.5(2) . 3_666 ?
O3 Si1 K4 151.0(2) . 3_666 ?
K1 Si1 K4 87.16(6) 3_666 3_666 ?
K4 Si1 K4 95.73(5) 1_554 3_666 ?
K4 Si1 K4 95.73(5) 1_564 3_666 ?
Eu1 Si1 K4 68.15(5) 1_554 3_666 ?
K3 Si1 K4 115.40(4) 3_676 3_666 ?
K3 Si1 K4 115.40(4) 3_666 3_666 ?
O4 Si2 O4 117.0(4) 4_565 . ?
O4 Si2 O3 110.12(19) 4_565 3_766 ?
O4 Si2 O3 110.12(19) . 3_766 ?
O4 Si2 O5 106.85(19) 4_565 . ?
O4 Si2 O5 106.85(19) . . ?
O3 Si2 O5 105.2(3) 3_766 . ?
O4 Si2 K4 63.19(17) 4_565 . ?
O4 Si2 K4 63.19(17) . . ?
O3 Si2 K4 100.8(2) 3_766 . ?
O5 Si2 K4 154.1(2) . . ?
O4 Si2 K1 76.02(16) 4_565 . ?
O4 Si2 K1 76.02(17) . . ?
O3 Si2 K1 166.4(2) 3_766 . ?
O5 Si2 K1 61.19(18) . . ?
K4 Si2 K1 92.86(7) . . ?
O4 Si2 K3 164.02(19) 4_565 1_655 ?
O4 Si2 K3 60.58(17) . 1_655 ?
O3 Si2 K3 60.15(5) 3_766 1_655 ?
O5 Si2 K3 88.50(11) . 1_655 ?
K4 Si2 K3 104.61(5) . 1_655 ?
K1 Si2 K3 116.46(4) . 1_655 ?
O4 Si2 K3 60.58(17) 4_565 1_645 ?
O4 Si2 K3 164.02(19) . 1_645 ?
O3 Si2 K3 60.15(5) 3_766 1_645 ?
O5 Si2 K3 88.50(11) . 1_645 ?
K4 Si2 K3 104.61(5) . 1_645 ?
K1 Si2 K3 116.46(4) . 1_645 ?
K3 Si2 K3 116.86(8) 1_655 1_645 ?
O4 Si2 K2 59.43(16) 4_565 1_545 ?
O4 Si2 K2 142.57(18) . 1_545 ?
O3 Si2 K2 105.10(13) 3_766 1_545 ?
O5 Si2 K2 50.37(4) . 1_545 ?
K4 Si2 K2 122.08(4) . 1_545 ?
K1 Si2 K2 66.91(4) . 1_545 ?
K3 Si2 K2 133.23(7) 1_655 1_545 ?
K3 Si2 K2 51.90(4) 1_645 1_545 ?
O4 Si2 K2 142.57(18) 4_565 . ?
O4 Si2 K2 59.43(16) . . ?
O3 Si2 K2 105.10(13) 3_766 . ?
O5 Si2 K2 50.37(4) . . ?
K4 Si2 K2 122.08(4) . . ?
K1 Si2 K2 66.91(4) . . ?
K3 Si2 K2 51.90(4) 1_655 . ?
K3 Si2 K2 133.23(7) 1_645 . ?
K2 Si2 K2 99.66(6) 1_545 . ?
O6 Si3 O6 113.6(3) . 4_565 ?
O6 Si3 O5 110.39(17) . 1_455 ?
O6 Si3 O5 110.39(17) 4_565 1_455 ?
O6 Si3 O7 109.58(17) . . ?
O6 Si3 O7 109.58(17) 4_565 . ?
O5 Si3 O7 102.7(3) 1_455 . ?
O6 Si3 K5 78.37(15) . 3_666 ?
O6 Si3 K5 78.37(15) 4_565 3_666 ?
O5 Si3 K5 162.1(2) 1_455 3_666 ?
O7 Si3 K5 59.38(19) . 3_666 ?
O6 Si3 K2 168.99(17) . 1_445 ?
O6 Si3 K2 61.29(14) 4_565 1_445 ?
O5 Si3 K2 65.20(6) 1_455 1_445 ?
O7 Si3 K2 81.40(10) . 1_445 ?
K5 Si3 K2 108.83(5) 3_666 1_445 ?
O6 Si3 K2 61.29(13) . 1_455 ?
O6 Si3 K2 168.99(17) 4_565 1_455 ?
O5 Si3 K2 65.20(6) 1_455 1_455 ?
O7 Si3 K2 81.40(10) . 1_455 ?
K5 Si3 K2 108.83(5) 3_666 1_455 ?
K2 Si3 K2 121.71(8) 1_445 1_455 ?
O6 Si3 K1 59.48(14) . . ?
O6 Si3 K1 59.48(14) 4_565 . ?
O5 Si3 K1 107.65(19) 1_455 . ?
O7 Si3 K1 149.7(2) . . ?
K5 Si3 K1 90.29(7) 3_666 . ?
K2 Si3 K1 111.29(5) 1_445 . ?
K2 Si3 K1 111.29(5) 1_455 . ?
O9 Si4 O8 111.25(17) . 4_575 ?
O9 Si4 O8 111.25(17) . . ?
O8 Si4 O8 112.1(3) 4_575 . ?
O9 Si4 O7 104.5(3) . 3_566 ?
O8 Si4 O7 108.68(17) 4_575 3_566 ?
O8 Si4 O7 108.68(17) . 3_566 ?
O9 Si4 K5 62.17(5) . 3_676 ?
O8 Si4 K5 59.32(13) 4_575 3_676 ?
O8 Si4 K5 160.90(17) . 3_676 ?
O7 Si4 K5 90.41(10) 3_566 3_676 ?
O9 Si4 K5 62.17(5) . 3_666 ?
O8 Si4 K5 160.90(17) 4_575 3_666 ?
O8 Si4 K5 59.32(13) . 3_666 ?
O7 Si4 K5 90.41(11) 3_566 3_666 ?
K5 Si4 K5 122.57(9) 3_676 3_666 ?
O9 Si4 K5 66.3(2) . . ?
O8 Si4 K5 75.92(14) 4_575 . ?
O8 Si4 K5 75.92(14) . . ?
O7 Si4 K5 170.8(2) 3_566 . ?
K5 Si4 K5 85.19(6) 3_676 . ?
K5 Si4 K5 85.19(6) 3_666 . ?
O9 Si4 K1 151.7(2) . 3_666 ?
O8 Si4 K1 58.64(14) 4_575 3_666 ?
O8 Si4 K1 58.64(14) . 3_666 ?
O7 Si4 K1 103.81(19) 3_566 3_666 ?
K5 Si4 K1 117.70(5) 3_676 3_666 ?
K5 Si4 K1 117.70(5) 3_666 3_666 ?
K5 Si4 K1 85.38(6) . 3_666 ?
O9 Si4 K2 125.94(7) . 3_666 ?
O8 Si4 K2 122.05(15) 4_575 3_666 ?
O8 Si4 K2 41.22(13) . 3_666 ?
O7 Si4 K2 67.70(10) 3_566 3_666 ?
K5 Si4 K2 157.66(8) 3_676 3_666 ?
K5 Si4 K2 64.46(5) 3_666 3_666 ?
K5 Si4 K2 117.12(4) . 3_666 ?
K1 Si4 K2 66.24(4) 3_666 3_666 ?
O9 Si4 K2 125.94(7) . 3_676 ?
O8 Si4 K2 41.22(13) 4_575 3_676 ?
O8 Si4 K2 122.05(15) . 3_676 ?
O7 Si4 K2 67.70(10) 3_566 3_676 ?
K5 Si4 K2 64.46(5) 3_676 3_676 ?
K5 Si4 K2 157.66(8) 3_666 3_676 ?
K5 Si4 K2 117.12(4) . 3_676 ?
K1 Si4 K2 66.24(4) 3_666 3_676 ?
K2 Si4 K2 101.27(6) 3_666 3_676 ?
Eu2 F1 Eu1 177.49(18) . . ?
Eu2 F1 K2 86.05(12) . . ?
Eu1 F1 K2 96.46(14) . . ?
Eu2 F1 K3 91.43(13) . . ?
Eu1 F1 K3 86.07(12) . . ?
K2 F1 K3 177.48(18) . . ?
Eu2 F1 K1 87.12(9) . . ?
Eu1 F1 K1 92.83(9) . . ?
K2 F1 K1 90.92(9) . . ?
K3 F1 K1 88.95(9) . . ?
Eu2 F1 K1 87.12(9) . 1_565 ?
Eu1 F1 K1 92.83(9) . 1_565 ?
K2 F1 K1 90.92(9) . 1_565 ?
K3 F1 K1 88.95(9) . 1_565 ?
K1 F1 K1 173.81(18) . 1_565 ?
Si1 O1 Eu1 167.6(3) . 3_666 ?
Si1 O1 K3 101.91(19) . 3_666 ?
Eu1 O1 K3 87.86(13) 3_666 3_666 ?
Si1 O1 K4 91.32(18) . 1_554 ?
Eu1 O1 K4 99.06(14) 3_666 1_554 ?
K3 O1 K4 71.30(11) 3_666 1_554 ?
Si1 O1 K1 81.85(17) . 3_666 ?
Eu1 O1 K1 92.48(13) 3_666 3_666 ?
K3 O1 K1 80.38(10) 3_666 3_666 ?
K4 O1 K1 148.83(15) 1_554 3_666 ?
Si1 O1 K4 90.61(18) . 3_666 ?
Eu1 O1 K4 79.13(12) 3_666 3_666 ?
K3 O1 K4 166.64(14) 3_666 3_666 ?
K4 O1 K4 113.50(12) 1_554 3_666 ?
K1 O1 K4 97.03(13) 3_666 3_666 ?
Si1 O2 Eu1 128.5(3) . 1_554 ?
Si1 O2 K4 95.34(11) . 1_554 ?
Eu1 O2 K4 87.73(11) 1_554 1_554 ?
Si1 O2 K4 95.34(11) . 1_564 ?
Eu1 O2 K4 87.73(11) 1_554 1_564 ?
K4 O2 K4 169.0(2) 1_554 1_564 ?
Si1 O2 K4 124.4(3) . 3_766 ?
Eu1 O2 K4 107.11(19) 1_554 3_766 ?
K4 O2 K4 85.89(11) 1_554 3_766 ?
K4 O2 K4 85.89(11) 1_564 3_766 ?
Si2 O3 Si1 137.6(3) 3_766 . ?
Si2 O3 K3 91.27(11) 3_766 3_676 ?
Si1 O3 K3 96.30(11) . 3_676 ?
Si2 O3 K3 91.27(11) 3_766 3_666 ?
Si1 O3 K3 96.30(11) . 3_666 ?
K3 O3 K3 158.3(2) 3_676 3_666 ?
Si2 O3 K1 136.0(3) 3_766 3_666 ?
Si1 O3 K1 86.4(2) . 3_666 ?
K3 O3 K1 81.62(10) 3_676 3_666 ?
K3 O3 K1 81.62(10) 3_666 3_666 ?
Si2 O4 Eu1 162.2(3) . . ?
Si2 O4 K3 91.74(18) . 1_655 ?
Eu1 O4 K3 104.86(15) . 1_655 ?
Si2 O4 K4 88.51(18) . . ?
Eu1 O4 K4 86.38(13) . . ?
K3 O4 K4 127.58(15) 1_655 . ?
Si2 O4 K2 96.08(19) . . ?
Eu1 O4 K2 86.79(12) . . ?
K3 O4 K2 60.66(9) 1_655 . ?
K4 O4 K2 170.59(15) . . ?
Si2 O4 K1 76.77(17) . . ?
Eu1 O4 K1 87.35(12) . . ?
K3 O4 K1 131.03(15) 1_655 . ?
K4 O4 K1 99.94(13) . . ?
K2 O4 K1 73.28(9) . . ?
Si2 O5 Si3 132.4(3) . 1_655 ?
Si2 O5 K1 89.6(2) . . ?
Si3 O5 K1 138.0(3) 1_655 . ?
Si2 O5 K2 104.90(10) . 1_545 ?
Si3 O5 K2 85.21(11) 1_655 1_545 ?
K1 O5 K2 83.12(10) . 1_545 ?
Si2 O5 K2 104.90(10) . . ?
Si3 O5 K2 85.21(11) 1_655 . ?
K1 O5 K2 83.12(10) . . ?
K2 O5 K2 146.96(18) 1_545 . ?
Si3 O6 Eu2 156.0(2) . . ?
Si3 O6 K2 90.02(16) . 1_455 ?
Eu2 O6 K2 102.31(12) . 1_455 ?
Si3 O6 K1 93.11(16) . . ?
Eu2 O6 K1 89.14(11) . . ?
K2 O6 K1 143.34(14) 1_455 . ?
Si3 O6 K3 116.62(19) . . ?
Eu2 O6 K3 87.35(11) . . ?
K2 O6 K3 64.83(9) 1_455 . ?
K1 O6 K3 81.32(9) . . ?
Si3 O6 K5 73.31(15) . 3_666 ?
Eu2 O6 K5 82.71(11) . 3_666 ?
K2 O6 K5 117.90(12) 1_455 3_666 ?
K1 O6 K5 97.89(11) . 3_666 ?
K3 O6 K5 170.04(13) . 3_666 ?
Si3 O7 Si4 135.9(3) . 3_566 ?
Si3 O7 K5 89.9(2) . 3_666 ?
Si4 O7 K5 134.2(3) 3_566 3_666 ?
Si4 O8 Eu2 155.9(2) . 3_666 ?
Si4 O8 K2 116.09(18) . 3_666 ?
Eu2 O8 K2 87.90(11) 3_666 3_666 ?
Si4 O8 K5 91.53(16) . 3_666 ?
Eu2 O8 K5 88.47(11) 3_666 3_666 ?
K2 O8 K5 85.02(11) 3_666 3_666 ?
Si4 O8 K1 93.99(15) . 3_666 ?
Eu2 O8 K1 88.91(11) 3_666 3_666 ?
K2 O8 K1 87.21(11) 3_666 3_666 ?
K5 O8 K1 171.88(14) 3_666 3_666 ?
Si4 O9 Eu2 167.3(3) . . ?
Si4 O9 K5 88.75(11) . 3_666 ?
Eu2 O9 K5 92.83(11) . 3_666 ?
Si4 O9 K5 88.75(11) . 3_676 ?
Eu2 O9 K5 92.83(11) . 3_676 ?
K5 O9 K5 165.1(2) 3_666 3_676 ?
Si4 O9 K5 86.3(2) . . ?
Eu2 O9 K5 80.98(15) . . ?
K5 O9 K5 97.26(11) 3_666 . ?
K5 O9 K5 97.26(11) 3_676 . ?

loop_
_geom_bond_atom_site_label_1
_geom_bond_atom_site_label_2
_geom_bond_distance
_geom_bond_site_symmetry_2
_geom_bond_publ_flag
K1 F1 2.9033(3) . ?
K1 F1 2.9033(3) 1_545 ?
K1 O5 2.951(5) . ?
K1 O6 2.982(4) 4_565 ?
K1 O6 2.982(4) . ?
K1 O8 2.991(4) 2_646 ?
K1 O8 2.991(4) 3_666 ?
K1 O3 3.010(5) 3_666 ?
K1 O1 3.176(4) 3_666 ?
K1 O1 3.176(4) 2_646 ?
K1 Si1 3.348(3) 3_666 ?
K1 O4 3.357(4) . ?
K2 F1 2.652(4) . ?
K2 O8 2.751(4) 3_666 ?
K2 O8 2.751(4) 2_656 ?
K2 O6 2.911(4) 4_675 ?
K2 O6 2.911(4) 1_655 ?
K2 O5 3.0239(15) 1_565 ?
K2 O5 3.0239(14) . ?
K2 K3 3.168(2) 1_655 ?
K2 O4 3.285(5) 4_575 ?
K2 O4 3.285(5) . ?
K2 Si3 3.3194(13) 1_665 ?
K2 Si3 3.3194(13) 1_655 ?
K3 F1 2.653(4) . ?
K3 O1 2.850(5) 2_656 ?
K3 O1 2.850(5) 3_666 ?
K3 O3 2.9519(10) 3_676 ?
K3 O3 2.9519(10) 3_666 ?
K3 O4 2.965(5) 1_455 ?
K3 O4 2.965(5) 4_475 ?
K3 O6 2.998(4) . ?
K3 O6 2.998(4) 4_575 ?
K3 K2 3.168(2) 1_455 ?
K3 Si2 3.4026(14) 1_455 ?
K3 Si2 3.4026(14) 1_465 ?
K4 O2 2.9125(6) 1_556 ?
K4 O2 2.9125(6) 1_546 ?
K4 O2 2.944(5) 3_766 ?
K4 O4 2.977(5) 4_565 ?
K4 O4 2.977(5) . ?
K4 O1 3.039(5) 4_566 ?
K4 O1 3.039(5) 1_556 ?
K4 O1 3.305(5) 2_646 ?
K4 O1 3.305(5) 3_666 ?
K4 Si2 3.334(3) . ?
K4 K3 3.436(3) 3_667 ?
K4 Si1 3.4667(15) 1_556 ?
K5 O7 2.769(5) 3_666 ?
K5 O8 2.844(4) 2_656 ?
K5 O8 2.844(4) 3_666 ?
K5 O9 2.9238(8) 3_666 ?
K5 O9 2.9238(8) 3_676 ?
K5 O9 3.201(6) . ?
K5 Si3 3.218(3) 3_666 ?
K5 O6 3.290(4) 3_666 ?
K5 O6 3.290(4) 2_656 ?
K5 Si4 3.3056(14) 3_676 ?
K5 Si4 3.3056(14) 3_666 ?
K5 Si4 3.489(3) . ?
Eu1 O1 2.228(4) 3_666 ?
Eu1 O1 2.228(4) 2_656 ?
Eu1 O4 2.257(4) 4_575 ?
Eu1 O4 2.257(4) . ?
Eu1 O2 2.269(5) 1_556 ?
Eu1 F1 2.550(4) . ?
Eu1 Si1 3.521(2) 1_556 ?
Eu1 K4 3.6203(12) 1_565 ?
Eu2 O9 2.223(5) . ?
Eu2 O6 2.283(3) . ?
Eu2 O6 2.283(3) 4_575 ?
Eu2 O8 2.284(3) 2_656 ?
Eu2 O8 2.284(3) 3_666 ?
Eu2 F1 2.490(4) . ?
Eu2 K1 3.7285(11) 1_565 ?
Eu2 K5 3.7593(15) 3_666 ?
Si1 O1 1.600(4) . ?
Si1 O1 1.600(4) 4_575 ?
Si1 O2 1.629(5) . ?
Si1 O3 1.665(5) . ?
Si1 K1 3.348(3) 3_666 ?
Si1 K4 3.4667(15) 1_554 ?
Si1 K4 3.4667(15) 1_564 ?
Si1 Eu1 3.521(2) 1_554 ?
Si1 K3 3.5448(15) 3_676 ?
Si1 K3 3.5448(15) 3_666 ?
Si1 K4 3.687(3) 3_666 ?
Si2 O4 1.581(4) 4_565 ?
Si2 O4 1.581(4) . ?
Si2 O3 1.628(5) 3_766 ?
Si2 O5 1.642(5) . ?
Si2 K3 3.4026(14) 1_655 ?
Si2 K3 3.4026(14) 1_645 ?
Si2 K2 3.7940(18) 1_545 ?
Si3 O6 1.593(3) . ?
Si3 O6 1.593(3) 4_565 ?
Si3 O5 1.645(5) 1_455 ?
Si3 O7 1.646(5) . ?
Si3 K5 3.218(3) 3_666 ?
Si3 K2 3.3194(13) 1_445 ?
Si3 K2 3.3194(13) 1_455 ?
Si4 O9 1.607(5) . ?
Si4 O8 1.611(3) 4_575 ?
Si4 O8 1.611(3) . ?
Si4 O7 1.667(5) 3_566 ?
Si4 K5 3.3056(14) 3_676 ?
Si4 K5 3.3056(14) 3_666 ?
Si4 K1 3.494(3) 3_666 ?
Si4 K2 3.7497(17) 3_666 ?
Si4 K2 3.7497(17) 3_676 ?
F1 K1 2.9033(3) 1_565 ?
O1 Eu1 2.228(4) 3_666 ?
O1 K3 2.850(5) 3_666 ?
O1 K4 3.039(5) 1_554 ?
O1 K1 3.176(4) 3_666 ?
O1 K4 3.305(5) 3_666 ?
O2 Eu1 2.269(5) 1_554 ?
O2 K4 2.9125(5) 1_554 ?
O2 K4 2.9125(5) 1_564 ?
O2 K4 2.944(5) 3_766 ?
O3 Si2 1.628(5) 3_766 ?
O3 K3 2.9519(10) 3_676 ?
O3 K3 2.9519(10) 3_666 ?
O3 K1 3.010(5) 3_666 ?
O4 K3 2.965(5) 1_655 ?
O5 Si3 1.645(5) 1_655 ?
O5 K2 3.0239(14) 1_545 ?
O6 K2 2.911(4) 1_455 ?
O6 K5 3.290(4) 3_666 ?
O7 Si4 1.667(5) 3_566 ?
O7 K5 2.769(5) 3_666 ?
O8 Eu2 2.284(3) 3_666 ?
O8 K2 2.751(4) 3_666 ?
O8 K5 2.844(4) 3_666 ?
O8 K1 2.991(4) 3_666 ?
O9 K5 2.9238(8) 3_666 ?
O9 K5 2.9238(8) 3_676 ?
